data_4504076
loop_
_publ_author_name
'Braga, Dario'
'Gandolfi, Massimo'
'Lusi, Matteo'
'Polito, Marco'
'Rubini, Katia'
'Grepioni, Fabrizia'

_publ_section_title
;
 Solution and Solid-State Preparation of 18-Crown-6 and 15-Crown-5 Adducts
 of Hydrogen Sulfate Salts and an Investigation of the Reversible
 Dehydration Processes
;
_journal_issue 5
_journal_name_full 'Crystal Growth &amp; Design'
_journal_page_first 919
_journal_paper_doi 10.1021/cg0607598
_journal_volume 7
_journal_year 2007
_chemical_formula_sum 'C12 H26 O14 Pb S2'
_chemical_formula_weight 665.64
_chemical_name_systematic
; 
 ? 
;
_space_group_IT_number 2
_symmetry_cell_setting triclinic
_symmetry_space_group_name_Hall '-P 1'
_symmetry_space_group_name_H-M 'P -1'
_atom_sites_solution_hydrogens geom
_atom_sites_solution_primary direct
_atom_sites_solution_secondary difmap
_audit_creation_method SHELXL-97
_cell_angle_alpha 76.58(4)
_cell_angle_beta 77.71(3)
_cell_angle_gamma 76.96(4)
_cell_formula_units_Z 2
_cell_length_a 10.336(5)
_cell_length_b 10.418(6)
_cell_length_c 10.648(3)
_cell_measurement_temperature 293(2)
_cell_volume 1070.8(9)
_computing_structure_refinement 'SHELXL-97 (Sheldrick, 1997)'
_computing_structure_solution 'SHELXS-97 (Sheldrick, 1990)'
_diffrn_ambient_temperature 293(2)
_diffrn_measured_fraction_theta_full 0.993
_diffrn_measured_fraction_theta_max 0.993
_diffrn_radiation_monochromator graphite
_diffrn_radiation_source 'fine-focus sealed tube'
_diffrn_radiation_type MoK\a
_diffrn_radiation_wavelength 0.71073
_diffrn_reflns_av_R_equivalents 0.0169
_diffrn_reflns_av_sigmaI/netI 0.0167
_diffrn_reflns_limit_h_max 12
_diffrn_reflns_limit_h_min -11
_diffrn_reflns_limit_k_max 12
_diffrn_reflns_limit_k_min -12
_diffrn_reflns_limit_l_max 12
_diffrn_reflns_limit_l_min 0
_diffrn_reflns_number 3973
_diffrn_reflns_theta_full 24.99
_diffrn_reflns_theta_max 24.99
_diffrn_reflns_theta_min 3.10
_exptl_absorpt_coefficient_mu 8.138
_exptl_absorpt_correction_T_max 1.000
_exptl_absorpt_correction_T_min 0.698
_exptl_absorpt_correction_type psi-scan
_exptl_crystal_density_diffrn 2.064
_exptl_crystal_density_method 'not measured'
_exptl_crystal_F_000 648
_exptl_crystal_size_max 0.28
_exptl_crystal_size_mid 0.20
_exptl_crystal_size_min 0.18
_refine_diff_density_max 0.845
_refine_diff_density_min -0.682
_refine_diff_density_rms 0.147
_refine_ls_extinction_coef 0.0056(6)
_refine_ls_extinction_expression Fc^*^=kFc[1+0.001xFc^2^\l^3^/sin(2\q)]^-1/4^
_refine_ls_extinction_method SHELXL
_refine_ls_goodness_of_fit_ref 1.037
_refine_ls_hydrogen_treatment mixed
_refine_ls_matrix_type full
_refine_ls_number_parameters 269
_refine_ls_number_reflns 3759
_refine_ls_number_restraints 0
_refine_ls_restrained_S_all 1.037
_refine_ls_R_factor_all 0.0399
_refine_ls_R_factor_gt 0.0348
_refine_ls_shift/su_max 0.006
_refine_ls_shift/su_mean 0.001
_refine_ls_structure_factor_coef Fsqd
_refine_ls_weighting_details 'calc w=1/[\s^2^(Fo^2^)+(0.0692P)^2^+1.3422P] where P=(Fo^2^+2Fc^2^)/3'
_refine_ls_weighting_scheme calc
_refine_ls_wR_factor_gt 0.0897
_refine_ls_wR_factor_ref 0.0927
_reflns_number_gt 3437
_reflns_number_total 3759
_reflns_threshold_expression >2sigma(I)
_cod_data_source_file cg0607598si20061027_055949.cif
_cod_data_source_block 4
_cod_depositor_comments
;
The following automatic conversions were performed:

'_symmetry_cell_setting' value 'Triclinic' changed to 'triclinic'
according to /home/saulius/struct/CIF-dictionaries/cif_core.dic
dictionary named 'cif_core.dic' version 2.4.1 from
2010-06-29.

'_exptl_absorpt_correction_type' value 'Psi-scan'
changed to 'psi-scan' according to
/home/saulius/struct/CIF-dictionaries/cif_core.dic dictionary named
'cif_core.dic' version 2.4.1 from 2010-06-29.

Automatic conversion script
Id: cif_fix_values 1715 2011-07-08 13:25:40Z adriana 
;
_cod_original_sg_symbol_H-M P-1
_cod_database_code 4504076

loop_
_symmetry_equiv_pos_as_xyz
'x, y, z'
'-x, -y, -z'

loop_
_atom_site_label
_atom_site_type_symbol
_atom_site_fract_x
_atom_site_fract_y
_atom_site_fract_z
_atom_site_U_iso_or_equiv
_atom_site_adp_type
_atom_site_occupancy
_atom_site_symmetry_multiplicity
_atom_site_calc_flag
_atom_site_refinement_flags
C12 C 0.5858(10) 0.0952(15) 0.1209(12) 0.103(4) Uani 1 1 d .
H12A H 0.6202 0.1334 0.1790 0.124 Uiso 1 1 calc R
H12B H 0.6580 0.0747 0.0496 0.124 Uiso 1 1 calc R
C1 C 0.5171(11) 0.3017(12) -0.0177(11) 0.102(4) Uani 1 1 d .
H1A H 0.5837 0.2746 -0.0905 0.123 Uiso 1 1 calc R
H1B H 0.5565 0.3514 0.0263 0.123 Uiso 1 1 calc R
C2 C 0.3962(13) 0.3864(11) -0.0657(9) 0.096(3) Uani 1 1 d .
H2A H 0.4208 0.4625 -0.1315 0.115 Uiso 1 1 calc R
H2B H 0.3541 0.3350 -0.1052 0.115 Uiso 1 1 calc R
C3 C 0.1875(11) 0.5249(10) 0.0042(10) 0.088(3) Uani 1 1 d .
H3A H 0.2138 0.6022 -0.0585 0.105 Uiso 1 1 calc R
H3B H 0.1377 0.4820 -0.0366 0.105 Uiso 1 1 calc R
C4 C 0.1031(10) 0.5677(8) 0.1192(10) 0.078(2) Uani 1 1 d .
H4A H 0.1542 0.6059 0.1631 0.093 Uiso 1 1 calc R
H4B H 0.0272 0.6360 0.0943 0.093 Uiso 1 1 calc R
C5 C -0.0395(10) 0.4913(9) 0.3152(9) 0.078(2) Uani 1 1 d .
H5A H -0.1190 0.5502 0.2861 0.093 Uiso 1 1 calc R
H5B H -0.0008 0.5390 0.3618 0.093 Uiso 1 1 calc R
C6 C -0.0768(9) 0.3707(9) 0.4022(9) 0.075(2) Uani 1 1 d .
H6A H -0.1462 0.3941 0.4746 0.090 Uiso 1 1 calc R
H6B H -0.1112 0.3198 0.3552 0.090 Uiso 1 1 calc R
C7 C 0.0123(9) 0.1852(9) 0.5553(8) 0.072(2) Uani 1 1 d .
H7A H -0.0370 0.1297 0.5289 0.086 Uiso 1 1 calc R
H7B H -0.0428 0.2204 0.6301 0.086 Uiso 1 1 calc R
C8 C 0.1389(10) 0.1056(10) 0.5904(8) 0.077(2) Uani 1 1 d .
H8A H 0.1904 0.1615 0.6131 0.092 Uiso 1 1 calc R
H8B H 0.1221 0.0341 0.6649 0.092 Uiso 1 1 calc R
C9 C 0.3176(10) -0.0588(9) 0.5059(11) 0.086(3) Uani 1 1 d .
H9A H 0.2824 -0.1314 0.5691 0.103 Uiso 1 1 calc R
H9B H 0.3829 -0.0312 0.5423 0.103 Uiso 1 1 calc R
C10 C 0.3808(11) -0.1033(8) 0.3843(12) 0.093(3) Uani 1 1 d .
H10A H 0.4527 -0.1801 0.3997 0.112 Uiso 1 1 calc R
H10B H 0.3154 -0.1290 0.3463 0.112 Uiso 1 1 calc R
C11 C 0.5357(12) -0.0268(12) 0.1923(12) 0.107(4) Uani 1 1 d .
H11A H 0.4992 -0.0633 0.1343 0.128 Uiso 1 1 calc R
H11B H 0.6089 -0.0939 0.2246 0.128 Uiso 1 1 calc R
O1 O 0.4781(6) 0.1852(7) 0.0722(6) 0.0741(15) Uani 1 1 d .
O2 O 0.3066(6) 0.4313(5) 0.0404(5) 0.0696(14) Uani 1 1 d .
O3 O 0.0566(5) 0.4562(5) 0.2039(5) 0.0626(12) Uani 1 1 d .
O4 O 0.0411(5) 0.2937(5) 0.4494(5) 0.0590(11) Uani 1 1 d .
O5 O 0.2114(6) 0.0508(6) 0.4787(5) 0.0687(14) Uani 1 1 d .
O6 O 0.4327(6) 0.0053(5) 0.2999(7) 0.0769(16) Uani 1 1 d .
Pb Pb 0.250287(19) 0.23552(2) 0.25879(2) 0.04582(13) Uani 1 1 d .
S1 S 0.07619(19) 0.09256(17) 0.11233(17) 0.0543(4) Uani 1 1 d .
O11 O 0.0648(7) 0.1073(7) 0.2483(6) 0.0959(19) Uani 1 1 d .
O12 O 0.1677(7) 0.1659(7) 0.0279(7) 0.105(2) Uani 1 1 d .
O13 O 0.1170(5) -0.0557(5) 0.1127(6) 0.0731(14) Uani 1 1 d .
O14 O -0.0622(6) 0.1312(6) 0.0843(7) 0.0786(16) Uani 1 1 d .
H140 H -0.074(9) 0.092(9) 0.020(9) 0.094 Uiso 1 1 d .
S2 S 0.40377(19) 0.4037(2) 0.40841(19) 0.0590(4) Uani 1 1 d .
O21 O 0.4044(8) 0.2678(8) 0.3973(9) 0.119(3) Uani 1 1 d .
O22 O 0.3166(9) 0.4943(10) 0.3401(8) 0.157(4) Uani 1 1 d .
O23 O 0.5525(7) 0.4123(8) 0.3696(7) 0.094(2) Uani 1 1 d .
O24 O 0.3714(5) 0.4037(6) 0.5506(5) 0.0693(13) Uani 1 1 d .
H240 H 0.408(8) 0.500(9) 0.553(8) 0.083 Uiso 1 1 d .

loop_
_atom_site_aniso_label
_atom_site_aniso_U_11
_atom_site_aniso_U_22
_atom_site_aniso_U_33
_atom_site_aniso_U_23
_atom_site_aniso_U_13
_atom_site_aniso_U_12
C12 0.053(5) 0.159(12) 0.100(7) -0.054(8) 0.006(5) -0.011(6)
C1 0.091(7) 0.115(8) 0.109(8) -0.056(7) 0.049(6) -0.062(6)
C2 0.134(10) 0.094(6) 0.064(5) -0.010(5) 0.015(6) -0.065(7)
C3 0.103(7) 0.085(6) 0.083(6) 0.030(5) -0.046(6) -0.051(5)
C4 0.084(6) 0.053(4) 0.099(7) 0.005(4) -0.044(5) -0.016(4)
C5 0.084(6) 0.065(5) 0.081(6) -0.028(4) -0.019(5) 0.013(4)
C6 0.057(4) 0.083(5) 0.080(5) -0.025(4) -0.004(4) 0.000(4)
C7 0.073(5) 0.077(5) 0.065(4) -0.012(4) 0.006(4) -0.031(4)
C8 0.090(6) 0.091(6) 0.053(4) 0.007(4) -0.012(4) -0.047(5)
C9 0.085(6) 0.063(4) 0.109(7) 0.027(5) -0.049(6) -0.024(4)
C10 0.108(7) 0.049(4) 0.127(9) -0.008(5) -0.052(7) -0.004(4)
C11 0.095(7) 0.124(9) 0.103(8) -0.069(7) -0.040(6) 0.046(7)
O1 0.054(3) 0.101(4) 0.076(3) -0.035(3) 0.004(3) -0.028(3)
O2 0.093(4) 0.069(3) 0.054(3) -0.004(2) -0.010(3) -0.041(3)
O3 0.065(3) 0.049(2) 0.073(3) -0.003(2) -0.023(3) -0.009(2)
O4 0.054(3) 0.063(3) 0.059(3) -0.016(2) -0.003(2) -0.011(2)
O5 0.068(3) 0.069(3) 0.066(3) 0.013(2) -0.021(3) -0.022(2)
O6 0.077(4) 0.059(3) 0.093(4) -0.028(3) -0.021(3) 0.011(3)
Pb 0.04472(17) 0.04866(17) 0.04657(17) -0.00687(10) -0.00878(10) -0.01514(10)
S1 0.0623(10) 0.0549(8) 0.0560(9) -0.0108(7) -0.0168(8) -0.0256(7)
O11 0.126(5) 0.116(5) 0.070(3) -0.025(4) -0.022(4) -0.060(4)
O12 0.089(4) 0.101(5) 0.117(5) -0.004(4) 0.012(4) -0.049(4)
O13 0.070(3) 0.058(3) 0.091(4) -0.009(3) -0.024(3) -0.008(2)
O14 0.067(3) 0.074(3) 0.104(5) -0.030(3) -0.027(3) -0.007(3)
S2 0.0536(10) 0.0733(10) 0.0628(10) -0.0272(9) -0.0149(8) -0.0189(8)
O21 0.122(6) 0.103(5) 0.170(8) -0.070(5) -0.056(6) -0.023(4)
O22 0.171(8) 0.180(9) 0.092(5) -0.026(6) -0.064(6) 0.065(7)
O23 0.082(4) 0.127(6) 0.083(4) -0.036(4) 0.005(3) -0.040(4)
O24 0.067(3) 0.079(3) 0.063(3) -0.010(3) -0.002(2) -0.029(3)

loop_
_atom_type_symbol
_atom_type_description
_atom_type_scat_dispersion_real
_atom_type_scat_dispersion_imag
_atom_type_scat_source
C C 0.0033 0.0016 'International Tables Vol C Tables 4.2.6.8 and 6.1.1.4'
H H 0.0000 0.0000 'International Tables Vol C Tables 4.2.6.8 and 6.1.1.4'
O O 0.0106 0.0060 'International Tables Vol C Tables 4.2.6.8 and 6.1.1.4'
Pb Pb -3.3944 10.1111 'International Tables Vol C Tables 4.2.6.8 and 6.1.1.4'
S S 0.1246 0.1234 'International Tables Vol C Tables 4.2.6.8 and 6.1.1.4'

loop_
_geom_angle_atom_site_label_1
_geom_angle_atom_site_label_2
_geom_angle_atom_site_label_3
_geom_angle
O1 C12 C11 107.3(9)
O1 C12 H12A 110.3
C11 C12 H12A 110.3
O1 C12 H12B 110.3
C11 C12 H12B 110.3
H12A C12 H12B 108.5
O1 C1 C2 108.3(7)
O1 C1 H1A 110.0
C2 C1 H1A 110.0
O1 C1 H1B 110.0
C2 C1 H1B 110.0
H1A C1 H1B 108.4
O2 C2 C1 108.5(8)
O2 C2 H2A 110.0
C1 C2 H2A 110.0
O2 C2 H2B 110.0
C1 C2 H2B 110.0
H2A C2 H2B 108.4
C4 C3 O2 109.8(7)
C4 C3 H3A 109.7
O2 C3 H3A 109.7
C4 C3 H3B 109.7
O2 C3 H3B 109.7
H3A C3 H3B 108.2
O3 C4 C3 108.9(7)
O3 C4 H4A 109.9
C3 C4 H4A 109.9
O3 C4 H4B 109.9
C3 C4 H4B 109.9
H4A C4 H4B 108.3
O3 C5 C6 109.9(6)
O3 C5 H5A 109.7
C6 C5 H5A 109.7
O3 C5 H5B 109.7
C6 C5 H5B 109.7
H5A C5 H5B 108.2
O4 C6 C5 107.1(8)
O4 C6 H6A 110.3
C5 C6 H6A 110.3
O4 C6 H6B 110.3
C5 C6 H6B 110.3
H6A C6 H6B 108.5
O4 C7 C8 108.6(6)
O4 C7 H7A 110.0
C8 C7 H7A 110.0
O4 C7 H7B 110.0
C8 C7 H7B 110.0
H7A C7 H7B 108.4
O5 C8 C7 107.0(7)
O5 C8 H8A 110.3
C7 C8 H8A 110.3
O5 C8 H8B 110.3
C7 C8 H8B 110.3
H8A C8 H8B 108.6
O5 C9 C10 108.1(7)
O5 C9 H9A 110.1
C10 C9 H9A 110.1
O5 C9 H9B 110.1
C10 C9 H9B 110.1
H9A C9 H9B 108.4
O6 C10 C9 106.6(7)
O6 C10 H10A 110.4
C9 C10 H10A 110.4
O6 C10 H10B 110.4
C9 C10 H10B 110.4
H10A C10 H10B 108.6
O6 C11 C12 109.1(8)
O6 C11 H11A 109.9
C12 C11 H11A 109.9
O6 C11 H11B 109.9
C12 C11 H11B 109.9
H11A C11 H11B 108.3
C12 O1 C1 113.4(8)
C2 O2 C3 113.9(8)
C4 O3 C5 112.9(7)
C4 O3 Pb 115.5(5)
C5 O3 Pb 115.1(4)
C6 O4 C7 112.3(6)
C6 O4 Pb 114.0(5)
C7 O4 Pb 116.7(5)
C9 O5 C8 114.5(7)
C9 O5 Pb 118.8(5)
C8 O5 Pb 114.1(4)
C10 O6 C11 116.1(8)
C10 O6 Pb 114.9(5)
C11 O6 Pb 118.2(6)
O21 Pb O11 145.7(3)
O21 Pb O5 76.0(3)
O11 Pb O5 69.82(19)
O21 Pb O4 88.5(2)
O11 Pb O4 72.80(19)
O5 Pb O4 60.98(17)
O21 Pb O6 72.2(2)
O11 Pb O6 92.3(2)
O5 Pb O6 59.5(2)
O4 Pb O6 120.17(19)
O21 Pb O3 113.1(2)
O11 Pb O3 83.1(2)
O5 Pb O3 120.96(18)
O4 Pb O3 61.17(16)
O6 Pb O3 174.69(14)
O12 S1 O11 111.4(4)
O12 S1 O14 114.9(4)
O11 S1 O14 105.3(4)
O12 S1 O13 112.4(4)
O11 S1 O13 106.2(4)
O14 S1 O13 106.0(3)
S1 O11 Pb 108.5(3)
S1 O14 H140 113(6)
O22 S2 O21 112.1(6)
O22 S2 O24 113.0(4)
O21 S2 O24 105.2(5)
O22 S2 O23 117.8(6)
O21 S2 O23 102.2(5)
O24 S2 O23 105.2(3)
S2 O21 Pb 117.6(4)
S2 O24 H240 101(4)

loop_
_geom_bond_atom_site_label_1
_geom_bond_atom_site_label_2
_geom_bond_distance
C12 O1 1.392(13)
C12 C11 1.464(18)
C12 H12A 0.9700
C12 H12B 0.9700
C1 O1 1.438(12)
C1 C2 1.472(16)
C1 H1A 0.9700
C1 H1B 0.9700
C2 O2 1.399(12)
C2 H2A 0.9700
C2 H2B 0.9700
C3 C4 1.443(16)
C3 O2 1.449(11)
C3 H3A 0.9700
C3 H3B 0.9700
C4 O3 1.405(10)
C4 H4A 0.9700
C4 H4B 0.9700
C5 O3 1.435(11)
C5 C6 1.454(14)
C5 H5A 0.9700
C5 H5B 0.9700
C6 O4 1.419(10)
C6 H6A 0.9700
C6 H6B 0.9700
C7 O4 1.433(9)
C7 C8 1.455(13)
C7 H7A 0.9700
C7 H7B 0.9700
C8 O5 1.430(11)
C8 H8A 0.9700
C8 H8B 0.9700
C9 O5 1.417(10)
C9 C10 1.450(16)
C9 H9A 0.9700
C9 H9B 0.9700
C10 O6 1.404(12)
C10 H10A 0.9700
C10 H10B 0.9700
C11 O6 1.434(13)
C11 H11A 0.9700
C11 H11B 0.9700
O3 Pb 2.726(5)
O4 Pb 2.696(5)
O5 Pb 2.684(5)
O6 Pb 2.706(5)
Pb O21 2.509(6)
Pb O11 2.605(6)
S1 O12 1.390(6)
S1 O11 1.469(6)
S1 O14 1.471(6)
S1 O13 1.506(5)
O14 H140 0.92(9)
S2 O22 1.345(7)
S2 O21 1.446(7)
S2 O24 1.480(5)
S2 O23 1.522(7)
O24 H240 1.16(9)
